data_1530472
loop_
_publ_author_name
'Murray, A.D.'
'Catlow, C.R.A.'
'Drennan, J.'
'Beech, F.'

_publ_section_title
;
 A neutron powder diffraction study of the low temperature and
 high-temperature structures of Bi12 Pb O19
;
_journal_name_full 'Journal of Solid State Chemistry'
_journal_page_first 290
_journal_page_last 296
_journal_volume 62
_journal_year 1986
_chemical_formula_sum 'Bi12 O19 Pb'
_chemical_name_systematic 'Bi12 Pb O19'
_space_group_IT_number 197
_symmetry_space_group_name_Hall 'I 2 2 3'
_symmetry_space_group_name_H-M 'I 2 3'
_cell_angle_alpha 90
_cell_angle_beta 90
_cell_angle_gamma 90
_cell_formula_units_Z 2
_cell_length_a 10.2707
_cell_length_b 10.2707
_cell_length_c 10.2707
_cell_volume 1083.428
_citation_journal_id_ASTM JSSCBI
_cod_data_source_file Murray_JSSCBI_1986_1130.cif
_cod_data_source_block Bi12O19Pb1
_cod_original_formula_sum 'Bi12 O19 Pb1'
_cod_database_code 1530472

loop_
_symmetry_equiv_pos_as_xyz
x,y,z
-x,-y,z
x,-y,-z
-x,y,-z
z,x,y
-z,-x,y
z,-x,-y
-z,x,-y
y,z,x
y,-z,-x
-y,z,-x
-y,-z,x
x+1/2,y+1/2,z+1/2
-x+1/2,-y+1/2,z+1/2
x+1/2,-y+1/2,-z+1/2
-x+1/2,y+1/2,-z+1/2
z+1/2,x+1/2,y+1/2
-z+1/2,-x+1/2,y+1/2
z+1/2,-x+1/2,-y+1/2
-z+1/2,x+1/2,-y+1/2
y+1/2,z+1/2,x+1/2
y+1/2,-z+1/2,-x+1/2
-y+1/2,z+1/2,-x+1/2
-y+1/2,-z+1/2,x+1/2

loop_
_atom_site_label
_atom_site_type_symbol
_atom_site_fract_x
_atom_site_fract_y
_atom_site_fract_z
_atom_site_occupancy
_atom_site_U_iso_or_equiv
O3 O-2 0.1092 0.1092 0.1092 0.75 0.0
O2 O-2 0.8103 0.8103 0.8103 1 0.0
O1 O-2 0.8651 0.751 0.5122 1 0.0
Pb2 Pb+2 0.8231 0.6786 0.9829 0.077 0.0
Bi2 Bi+3 0.8231 0.6786 0.9829 0.923 0.0
Bi1 Bi+3 0 0 0 0.923 0.0
Pb1 Pb+2 0 0 0 0.077 0.0
